data_7118859
loop_
_publ_author_name
'Chen, Wanmin'
'Tang, Xiaoliang'
'Dou, Wei'
'Ju, Zhenghua'
'Xu, Benhua'
'Xu, Wenxuan'
'Liu, Weisheng'

_publ_section_title
;
 K(+)-Induced in situ self-assembly of near-infrared luminescent membrane
 material armored with bigger Yb(iii) complex crystallites.
;
_journal_issue 29
_journal_name_full 'Chemical communications (Cambridge, England)'
_journal_page_first 5124
_journal_page_last 5127
_journal_paper_doi 10.1039/c6cc01938b
_journal_volume 52
_journal_year 2016
_chemical_formula_sum 'C46 H42 N9 O17 Rb Yb2'
_chemical_formula_weight 1424.44
_chemical_name_systematic
; 
 ? 
;
_space_group_IT_number 15
_symmetry_cell_setting monoclinic
_symmetry_space_group_name_Hall '-C 2yc'
_symmetry_space_group_name_H-M 'C 1 2/c 1'
_atom_sites_solution_hydrogens geom
_atom_sites_solution_primary direct
_atom_sites_solution_secondary difmap
_audit_creation_method SHELXL-97
_audit_update_record
;
2015-08-19 deposited with the CCDC.
2016-03-09 downloaded from the CCDC.
;
_cell_angle_alpha 90.00
_cell_angle_beta 102.458(11)
_cell_angle_gamma 90.00
_cell_formula_units_Z 4
_cell_length_a 18.668(18)
_cell_length_b 17.357(17)
_cell_length_c 16.785(17)
_cell_measurement_reflns_used 2240
_cell_measurement_temperature 296(2)
_cell_measurement_theta_max 18.48
_cell_measurement_theta_min 2.18
_cell_volume 5311(9)
_computing_cell_refinement 'Bruker SAINT'
_computing_data_collection 'Bruker APEX2'
_computing_data_reduction 'Bruker SAINT'
_computing_molecular_graphics 'Bruker SHELXTL'
_computing_publication_material 'Bruker SHELXTL'
_computing_structure_refinement 'SHELXL-97 (Sheldrick, 1997)'
_computing_structure_solution 'SHELXS-97 (Sheldrick, 1990)'
_diffrn_ambient_temperature 296(2)
_diffrn_measured_fraction_theta_full 0.983
_diffrn_measured_fraction_theta_max 0.983
_diffrn_measurement_device_type 'Bruker APEX-II CCD'
_diffrn_measurement_method '\w scans'
_diffrn_radiation_monochromator graphite
_diffrn_radiation_source 'fine-focus sealed tube'
_diffrn_radiation_type MoK\a
_diffrn_radiation_wavelength 0.71073
_diffrn_reflns_av_R_equivalents 0.0740
_diffrn_reflns_av_sigmaI/netI 0.0707
_diffrn_reflns_limit_h_max 18
_diffrn_reflns_limit_h_min -22
_diffrn_reflns_limit_k_max 20
_diffrn_reflns_limit_k_min -20
_diffrn_reflns_limit_l_max 19
_diffrn_reflns_limit_l_min -19
_diffrn_reflns_number 18991
_diffrn_reflns_theta_full 25.04
_diffrn_reflns_theta_max 25.04
_diffrn_reflns_theta_min 2.35
_exptl_absorpt_coefficient_mu 4.488
_exptl_absorpt_correction_T_max 0.9878
_exptl_absorpt_correction_T_min 0.8241
_exptl_absorpt_correction_type multi-scan
_exptl_absorpt_process_details sadabs
_exptl_crystal_colour yellow
_exptl_crystal_density_diffrn 1.782
_exptl_crystal_density_method 'not measured'
_exptl_crystal_description stick
_exptl_crystal_F_000 2776
_exptl_crystal_size_max 0.18
_exptl_crystal_size_mid 0.13
_exptl_crystal_size_min 0.12
_refine_diff_density_max 0.877
_refine_diff_density_min -0.844
_refine_diff_density_rms 0.114
_refine_ls_extinction_method none
_refine_ls_goodness_of_fit_ref 1.010
_refine_ls_hydrogen_treatment constr
_refine_ls_matrix_type full
_refine_ls_number_parameters 397
_refine_ls_number_reflns 4620
_refine_ls_number_restraints 228
_refine_ls_restrained_S_all 0.999
_refine_ls_R_factor_all 0.0945
_refine_ls_R_factor_gt 0.0430
_refine_ls_shift/su_max 0.001
_refine_ls_shift/su_mean 0.000
_refine_ls_structure_factor_coef Fsqd
_refine_ls_weighting_details 'calc w=1/[\s^2^(Fo^2^)+(0.0404P)^2^+0.8937P] where P=(Fo^2^+2Fc^2^)/3'
_refine_ls_weighting_scheme calc
_refine_ls_wR_factor_gt 0.0862
_refine_ls_wR_factor_ref 0.1016
_reflns_number_gt 2744
_reflns_number_total 4620
_reflns_threshold_expression >2sigma(I)
_cod_data_source_file c6cc01938b2.cif
_cod_data_source_block c2c
_cod_depositor_comments
;
The following automatic conversions were performed:

'_symmetry_cell_setting' value 'Monoclinic' changed to 'monoclinic'
according to
/usr/data/users/saulius/crontab/automatic-downloads/rss-feeds/RSC/lib/dictionaries/cif_core.dic
dictionary named 'cif_core.dic' version 2.4.2 from 2011-04-26.

Automatic conversion script
Id: cif_fix_values 4268 2015-11-12 08:31:59Z antanas 

 Adding full bibliography for 7118855--7118859.cif.
;
_cod_original_cell_volume 5310(9)
_cod_original_sg_symbol_H-M C2/c
_cod_database_code 7118859

loop_
_symmetry_equiv_pos_as_xyz
'x, y, z'
'-x, y, -z+1/2'
'x+1/2, y+1/2, z'
'-x+1/2, y+1/2, -z+1/2'
'-x, -y, -z'
'x, -y, z-1/2'
'-x+1/2, -y+1/2, -z'
'x+1/2, -y+1/2, z-1/2'

loop_
_atom_site_label
_atom_site_type_symbol
_atom_site_fract_x
_atom_site_fract_y
_atom_site_fract_z
_atom_site_U_iso_or_equiv
_atom_site_adp_type
_atom_site_occupancy
_atom_site_symmetry_multiplicity
_atom_site_calc_flag
_atom_site_refinement_flags
_atom_site_disorder_assembly
_atom_site_disorder_group
Yb1 Yb 0.44457(2) 0.22887(2) 0.972871(18) 0.05827(16) Uani 1 1 d . . .
Rb1 Rb 0.5000 0.23278(6) 0.7500 0.0570(3) Uani 1 2 d S . .
C1 C 0.2806(6) 0.2452(6) 0.6234(5) 0.096(3) Uani 1 1 d . . .
H1A H 0.2828 0.2073 0.5823 0.144 Uiso 1 1 calc R A .
H1B H 0.2967 0.2940 0.6070 0.144 Uiso 1 1 calc R . .
H1C H 0.2311 0.2496 0.6303 0.144 Uiso 1 1 calc R . .
C2 C 0.3506(4) 0.1404(4) 0.8125(4) 0.0497(19) Uani 1 1 d . . .
C3 C 0.3128(4) 0.1518(5) 0.7299(4) 0.059(2) Uani 1 1 d . A .
C4 C 0.2681(5) 0.0958(6) 0.6881(5) 0.076(3) Uani 1 1 d . . .
H4 H 0.2436 0.1050 0.6346 0.091 Uiso 1 1 calc R A .
C5 C 0.2586(5) 0.0264(6) 0.7240(6) 0.086(3) Uani 1 1 d . . .
H5 H 0.2302 -0.0122 0.6943 0.103 Uiso 1 1 calc R . .
C6 C 0.2914(5) 0.0151(5) 0.8037(6) 0.073(2) Uani 1 1 d . . .
H6 H 0.2835 -0.0309 0.8289 0.088 Uiso 1 1 calc R A .
C7 C 0.3370(4) 0.0715(5) 0.8487(4) 0.054(2) Uani 1 1 d . . .
C8 C 0.3697(5) 0.0526(5) 0.9336(5) 0.065(2) Uani 1 1 d . . .
H8 H 0.3592 0.0039 0.9513 0.079 Uiso 1 1 calc R A .
C9 C 0.4337(5) 0.0624(5) 1.0686(5) 0.079(3) Uani 1 1 d . . .
H9A H 0.4852 0.0486 1.0789 0.095 Uiso 1 1 calc R A .
H9B H 0.4056 0.0161 1.0728 0.095 Uiso 1 1 calc R . .
C10 C 0.4212(4) 0.1203(6) 1.1302(4) 0.065(2) Uani 1 1 d . A .
C11 C 0.4051(5) 0.0973(7) 1.2035(6) 0.090(3) Uani 1 1 d . . .
H11 H 0.4018 0.0454 1.2163 0.108 Uiso 1 1 calc R A .
C12 C 0.3942(6) 0.1549(9) 1.2573(6) 0.102(4) Uani 1 1 d . . .
H12 H 0.3835 0.1418 1.3072 0.122 Uiso 1 1 calc R . .
C13 C 0.3991(5) 0.2301(8) 1.2372(5) 0.089(3) Uani 1 1 d . . .
H13 H 0.3921 0.2689 1.2730 0.107 Uiso 1 1 calc R A .
C14 C 0.4147(5) 0.2479(5) 1.1621(4) 0.063(2) Uani 1 1 d . A .
C15 C 0.4185(5) 0.3290(6) 1.1344(4) 0.076(3) Uani 1 1 d . . .
H15A H 0.3692 0.3481 1.1131 0.091 Uiso 1 1 calc R A .
H15B H 0.4408 0.3610 1.1806 0.091 Uiso 1 1 calc R . .
C16 C 0.5073(5) 0.3904(5) 1.0762(4) 0.061(2) Uani 1 1 d . . .
H16 H 0.5115 0.4219 1.1218 0.073 Uiso 1 1 calc R A .
C17 C 0.5525(4) 0.4097(5) 1.0196(4) 0.054(2) Uani 1 1 d . . .
C18 C 0.6037(5) 0.4711(5) 1.0407(5) 0.069(2) Uani 1 1 d . . .
H18 H 0.6075 0.4954 1.0907 0.083 Uiso 1 1 calc R A .
C19 C 0.6466(5) 0.4950(5) 0.9914(5) 0.076(3) Uani 1 1 d . . .
H19 H 0.6822 0.5326 1.0082 0.092 Uiso 1 1 calc R . .
C20 C 0.6364(5) 0.4622(4) 0.9138(5) 0.062(2) Uani 1 1 d . . .
H20 H 0.6639 0.4803 0.8778 0.074 Uiso 1 1 calc R A .
C21 C 0.5874(4) 0.4047(4) 0.8897(4) 0.0499(19) Uani 1 1 d . A .
C22 C 0.5446(4) 0.3737(4) 0.9427(4) 0.0490(19) Uani 1 1 d . . .
C23 C 0.6095(6) 0.4014(5) 0.7536(5) 0.090(3) Uani 1 1 d . . .
H23A H 0.5969 0.4549 0.7454 0.135 Uiso 1 1 calc R A .
H23B H 0.5937 0.3740 0.7032 0.135 Uiso 1 1 calc R . .
H23C H 0.6617 0.3964 0.7717 0.135 Uiso 1 1 calc R . .
N1 N 0.4108(4) 0.0953(4) 0.9862(4) 0.0604(18) Uani 1 1 d . . .
N2 N 0.4251(4) 0.1947(5) 1.1097(3) 0.0627(19) Uani 1 1 d . A .
N3 N 0.4621(4) 0.3346(4) 1.0702(3) 0.0616(19) Uani 1 1 d . . .
N4 N 0.5886(5) 0.1598(5) 0.9992(6) 0.078(2) Uani 1 1 d . . .
O1 O 0.3266(3) 0.2224(3) 0.6978(3) 0.0742(17) Uani 1 1 d . A .
O2 O 0.3945(3) 0.1940(3) 0.8498(3) 0.0654(15) Uani 1 1 d . . .
O3 O 0.4993(3) 0.3168(3) 0.9183(3) 0.0541(13) Uani 1 1 d . . .
O4 O 0.5741(3) 0.3699(3) 0.8141(3) 0.0693(16) Uani 1 1 d . A .
N5 N 0.2986(17) 0.312(2) 0.949(3) 0.031(6) Uani 0.10 1 d PDU A 1
N5' N 0.2939(8) 0.3086(8) 0.9240(9) 0.048(4) Uani 0.40 1 d PDU B 2
O8 O 0.2392(8) 0.3463(14) 0.9465(13) 0.074(6) Uani 0.30 1 d PDU A 1
O8' O 0.2299(10) 0.3301(18) 0.9233(18) 0.069(8) Uani 0.20 1 d PDU B 2
O9 O 0.311(3) 0.248(3) 0.983(5) 0.029(6) Uani 0.10 1 d PDU A 1
O9' O 0.3233(7) 0.2579(7) 0.9726(10) 0.023(2) Uani 0.40 1 d PDU B 2
O10 O 0.3444(7) 0.3413(8) 0.9133(7) 0.053(3) Uani 0.40 1 d PDU A 1
O10' O 0.3307(17) 0.344(2) 0.881(3) 0.049(6) Uani 0.10 1 d PDU B 2
O5 O 0.5475(4) 0.1536(3) 0.9303(4) 0.0838(19) Uani 1 1 d . A .
O6 O 0.6504(4) 0.1338(4) 1.0149(5) 0.106(2) Uani 1 1 d . A .
O7 O 0.5621(4) 0.1959(4) 1.0524(4) 0.089(2) Uani 1 1 d . A .

loop_
_atom_site_aniso_label
_atom_site_aniso_U_11
_atom_site_aniso_U_22
_atom_site_aniso_U_33
_atom_site_aniso_U_23
_atom_site_aniso_U_13
_atom_site_aniso_U_12
Yb1 0.0780(3) 0.0643(3) 0.03459(19) -0.00003(17) 0.01682(16) -0.0110(2)
Rb1 0.0701(8) 0.0588(7) 0.0444(5) 0.000 0.0175(5) 0.000
C1 0.119(9) 0.118(9) 0.043(5) 0.023(5) -0.001(5) -0.001(6)
C2 0.056(5) 0.055(5) 0.042(4) 0.000(4) 0.020(4) -0.007(4)
C3 0.054(6) 0.076(6) 0.047(5) -0.003(4) 0.009(4) -0.014(4)
C4 0.071(7) 0.095(8) 0.054(5) -0.006(5) -0.004(5) -0.027(5)
C5 0.096(8) 0.083(7) 0.074(6) 0.000(6) 0.011(6) -0.044(6)
C6 0.071(7) 0.061(6) 0.091(7) 0.002(5) 0.025(5) -0.016(5)
C7 0.056(6) 0.060(5) 0.048(4) 0.001(4) 0.016(4) -0.011(4)
C8 0.085(7) 0.050(5) 0.068(6) 0.006(4) 0.030(5) 0.001(5)
C9 0.087(7) 0.080(7) 0.068(6) 0.033(5) 0.013(5) -0.009(5)
C10 0.056(6) 0.098(8) 0.041(5) 0.019(5) 0.013(4) -0.001(5)
C11 0.096(8) 0.113(9) 0.060(6) 0.025(6) 0.014(6) -0.018(6)
C12 0.104(9) 0.158(12) 0.042(5) 0.014(7) 0.014(5) -0.030(8)
C13 0.069(7) 0.149(10) 0.050(5) -0.011(6) 0.014(5) -0.009(7)
C14 0.064(6) 0.090(8) 0.034(4) -0.003(4) 0.010(4) -0.015(4)
C15 0.084(7) 0.105(8) 0.042(5) -0.022(5) 0.018(5) -0.012(5)
C16 0.070(7) 0.074(6) 0.035(4) -0.011(4) 0.006(4) 0.007(5)
C17 0.054(5) 0.062(5) 0.043(4) 0.005(4) 0.002(4) 0.007(4)
C18 0.064(6) 0.079(7) 0.062(5) -0.023(5) 0.011(5) -0.007(5)
C19 0.072(7) 0.084(7) 0.072(6) -0.026(5) 0.014(5) -0.031(5)
C20 0.071(6) 0.054(5) 0.065(5) -0.006(4) 0.024(5) -0.010(4)
C21 0.057(5) 0.050(5) 0.043(4) -0.008(4) 0.011(4) -0.002(4)
C22 0.052(5) 0.050(5) 0.043(4) -0.004(4) 0.005(4) -0.002(4)
C23 0.122(9) 0.106(8) 0.053(5) -0.017(5) 0.046(5) -0.051(6)
N1 0.077(5) 0.063(5) 0.045(4) 0.007(3) 0.021(4) 0.004(4)
N2 0.070(5) 0.079(5) 0.036(3) 0.007(4) 0.005(3) -0.012(4)
N3 0.068(5) 0.080(5) 0.037(3) -0.001(3) 0.012(3) -0.004(4)
N4 0.071(7) 0.077(6) 0.084(6) 0.040(5) 0.011(6) -0.002(5)
O1 0.092(5) 0.075(4) 0.049(3) 0.009(3) 0.001(3) -0.021(3)
O2 0.089(4) 0.068(4) 0.039(3) -0.005(3) 0.013(3) -0.022(3)
O3 0.064(4) 0.059(3) 0.039(3) -0.007(2) 0.011(2) -0.009(3)
O4 0.089(5) 0.076(4) 0.050(3) -0.009(3) 0.029(3) -0.030(3)
N5 0.032(9) 0.040(9) 0.025(9) -0.015(8) 0.014(8) -0.007(8)
N5' 0.034(7) 0.047(7) 0.069(8) -0.013(6) 0.028(6) -0.017(6)
O8 0.071(10) 0.078(11) 0.065(11) -0.005(9) -0.006(8) -0.010(8)
O8' 0.069(12) 0.069(12) 0.061(12) -0.007(10) -0.001(10) -0.006(10)
O9 0.028(9) 0.034(9) 0.025(9) -0.002(8) 0.010(8) -0.004(8)
O9' 0.025(6) 0.029(5) 0.011(5) -0.012(4) -0.002(4) 0.002(5)
O10 0.061(7) 0.058(6) 0.037(6) 0.007(5) 0.003(5) -0.003(5)
O10' 0.049(9) 0.053(9) 0.043(9) -0.003(8) 0.003(8) 0.001(8)
O5 0.093(5) 0.076(5) 0.084(4) 0.006(4) 0.022(4) 0.004(4)
O6 0.073(6) 0.094(5) 0.151(7) 0.029(4) 0.024(5) 0.014(4)
O7 0.099(6) 0.112(5) 0.059(4) 0.017(4) 0.025(4) 0.019(4)

loop_
_atom_type_symbol
_atom_type_description
_atom_type_scat_dispersion_real
_atom_type_scat_dispersion_imag
_atom_type_scat_source
C C 0.0033 0.0016 'International Tables Vol C Tables 4.2.6.8 and 6.1.1.4'
H H 0.0000 0.0000 'International Tables Vol C Tables 4.2.6.8 and 6.1.1.4'
N N 0.0061 0.0033 'International Tables Vol C Tables 4.2.6.8 and 6.1.1.4'
O O 0.0106 0.0060 'International Tables Vol C Tables 4.2.6.8 and 6.1.1.4'
Yb Yb -0.3850 5.5486 'International Tables Vol C Tables 4.2.6.8 and 6.1.1.4'
Rb Rb -0.9393 2.9676 'International Tables Vol C Tables 4.2.6.8 and 6.1.1.4'

loop_
_geom_angle_atom_site_label_1
_geom_angle_atom_site_label_2
_geom_angle_atom_site_label_3
_geom_angle
_geom_angle_site_symmetry_1
_geom_angle_site_symmetry_3
O3 Yb1 O2 86.50(19) . .
O3 Yb1 O9' 113.5(3) . .
O2 Yb1 O9' 80.7(5) . .
O3 Yb1 O7 86.8(2) . .
O2 Yb1 O7 128.7(2) . .
O9' Yb1 O7 146.7(4) . .
O3 Yb1 N1 151.1(2) . .
O2 Yb1 N1 75.7(2) . .
O9' Yb1 N1 86.3(4) . .
O7 Yb1 N1 86.8(2) . .
O3 Yb1 N3 75.1(2) . .
O2 Yb1 N3 145.2(2) . .
O9' Yb1 N3 80.1(5) . .
O7 Yb1 N3 80.2(2) . .
N1 Yb1 N3 131.2(2) . .
O3 Yb1 N2 138.2(2) . .
O2 Yb1 N2 134.4(2) . .
O9' Yb1 N2 73.5(4) . .
O7 Yb1 N2 73.9(2) . .
N1 Yb1 N2 65.9(2) . .
N3 Yb1 N2 65.4(2) . .
O3 Yb1 O5 77.8(2) . .
O2 Yb1 O5 77.6(2) . .
O9' Yb1 O5 154.9(5) . .
O7 Yb1 O5 51.3(2) . .
N1 Yb1 O5 76.3(2) . .
N3 Yb1 O5 125.1(2) . .
N2 Yb1 O5 114.1(2) . .
O3 Yb1 O9 119.8(4) . .
O2 Yb1 O9 83(2) . .
O9' Yb1 O9 6.4(5) . .
O7 Yb1 O9 142.0(16) . .
N1 Yb1 O9 80.8(9) . .
N3 Yb1 O9 81(2) . .
N2 Yb1 O9 68.2(15) . .
O5 Yb1 O9 152.8(18) . .
O3 Yb1 O10 71.8(3) . .
O2 Yb1 O10 74.3(3) . .
O9' Yb1 O10 41.8(4) . .
O7 Yb1 O10 148.3(3) . .
N1 Yb1 O10 123.0(3) . .
N3 Yb1 O10 72.0(3) . .
N2 Yb1 O10 106.6(3) . .
O5 Yb1 O10 139.4(3) . .
O9 Yb1 O10 48.2(3) . .
O3 Yb1 O10' 70.5(4) . .
O2 Yb1 O10' 66.0(11) . .
O9' Yb1 O10' 44.6(4) . .
O7 Yb1 O10' 153.0(9) . .
N1 Yb1 O10' 120.1(8) . .
N3 Yb1 O10' 79.9(11) . .
N2 Yb1 O10' 113.3(6) . .
O5 Yb1 O10' 132.3(7) . .
O9 Yb1 O10' 51.0(7) . .
O10 Yb1 O10' 8.5(11) . .
O4 Rb1 O4 66.4(2) . 2_656
O4 Rb1 O2 107.97(15) . .
O4 Rb1 O2 94.40(16) 2_656 .
O4 Rb1 O2 94.40(16) . 2_656
O4 Rb1 O2 107.97(15) 2_656 2_656
O2 Rb1 O2 153.4(2) . 2_656
O4 Rb1 O1 122.41(17) . .
O4 Rb1 O1 63.81(16) 2_656 .
O2 Rb1 O1 51.12(15) . .
O2 Rb1 O1 126.99(15) 2_656 .
O4 Rb1 O1 63.81(16) . 2_656
O4 Rb1 O1 122.41(17) 2_656 2_656
O2 Rb1 O1 126.99(15) . 2_656
O2 Rb1 O1 51.12(15) 2_656 2_656
O1 Rb1 O1 173.5(2) . 2_656
O4 Rb1 O3 51.36(14) . .
O4 Rb1 O3 81.80(14) 2_656 .
O2 Rb1 O3 57.65(14) . .
O2 Rb1 O3 138.25(14) 2_656 .
O1 Rb1 O3 94.12(14) . .
O1 Rb1 O3 88.86(13) 2_656 .
O4 Rb1 O3 81.80(14) . 2_656
O4 Rb1 O3 51.36(14) 2_656 2_656
O2 Rb1 O3 138.25(14) . 2_656
O2 Rb1 O3 57.65(14) 2_656 2_656
O1 Rb1 O3 88.86(13) . 2_656
O1 Rb1 O3 94.12(14) 2_656 2_656
O3 Rb1 O3 125.43(19) . 2_656
O4 Rb1 O5 135.65(14) . 2_656
O4 Rb1 O5 89.37(16) 2_656 2_656
O2 Rb1 O5 110.58(16) . 2_656
O2 Rb1 O5 56.96(16) 2_656 2_656
O1 Rb1 O5 70.31(15) . 2_656
O1 Rb1 O5 106.82(15) 2_656 2_656
O3 Rb1 O5 164.32(15) . 2_656
O3 Rb1 O5 54.76(15) 2_656 2_656
O4 Rb1 O5 89.37(16) . .
O4 Rb1 O5 135.65(14) 2_656 .
O2 Rb1 O5 56.96(16) . .
O2 Rb1 O5 110.58(16) 2_656 .
O1 Rb1 O5 106.82(15) . .
O1 Rb1 O5 70.31(15) 2_656 .
O3 Rb1 O5 54.76(15) . .
O3 Rb1 O5 164.32(15) 2_656 .
O5 Rb1 O5 130.2(2) 2_656 .
O4 Rb1 C23 63.2(2) . 2_656
O4 Rb1 C23 22.48(15) 2_656 2_656
O2 Rb1 C23 75.18(19) . 2_656
O2 Rb1 C23 129.34(17) 2_656 2_656
O1 Rb1 C23 59.6(2) . 2_656
O1 Rb1 C23 126.8(2) 2_656 2_656
O3 Rb1 C23 61.72(16) . 2_656
O3 Rb1 C23 73.78(16) 2_656 2_656
O5 Rb1 C23 106.83(18) 2_656 2_656
O5 Rb1 C23 113.68(17) . 2_656
O4 Rb1 C2 98.05(18) . 2_656
O4 Rb1 C2 127.76(16) 2_656 2_656
O2 Rb1 C2 136.95(17) . 2_656
O2 Rb1 C2 20.32(13) 2_656 2_656
O1 Rb1 C2 135.23(16) . 2_656
O1 Rb1 C2 40.47(16) 2_656 2_656
O3 Rb1 C2 128.38(15) . 2_656
O3 Rb1 C2 77.97(15) 2_656 2_656
O5 Rb1 C2 67.15(17) 2_656 2_656
O5 Rb1 C2 90.57(17) . 2_656
C23 Rb1 C2 147.9(2) 2_656 2_656
O2 C2 C7 123.9(7) . .
O2 C2 C3 119.7(7) . .
C7 C2 C3 116.4(7) . .
C4 C3 O1 124.9(7) . .
C4 C3 C2 121.1(8) . .
O1 C3 C2 114.0(7) . .
C3 C4 C5 121.2(8) . .
C6 C5 C4 118.9(8) . .
C5 C6 C7 121.4(8) . .
C2 C7 C6 120.8(7) . .
C2 C7 C8 122.8(7) . .
C6 C7 C8 116.4(8) . .
N1 C8 C7 127.4(8) . .
N1 C9 C10 109.4(7) . .
N2 C10 C11 122.6(9) . .
N2 C10 C9 116.3(7) . .
C11 C10 C9 121.1(9) . .
C10 C11 C12 117.3(10) . .
C13 C12 C11 120.2(9) . .
C12 C13 C14 118.6(10) . .
N2 C14 C13 122.6(9) . .
N2 C14 C15 115.5(7) . .
C13 C14 C15 121.8(9) . .
N3 C15 C14 110.9(7) . .
N3 C16 C17 126.6(7) . .
C22 C17 C18 119.4(8) . .
C22 C17 C16 122.6(7) . .
C18 C17 C16 117.9(7) . .
C19 C18 C17 122.6(8) . .
C18 C19 C20 118.1(8) . .
C21 C20 C19 121.9(8) . .
C20 C21 O4 125.1(7) . .
C20 C21 C22 121.6(7) . .
O4 C21 C22 113.3(6) . .
O3 C22 C17 123.7(7) . .
O3 C22 C21 120.1(6) . .
C17 C22 C21 116.2(7) . .
C8 N1 C9 115.7(7) . .
C8 N1 Yb1 128.4(5) . .
C9 N1 Yb1 115.5(5) . .
C14 N2 C10 118.6(7) . .
C14 N2 Yb1 121.5(6) . .
C10 N2 Yb1 119.7(5) . .
C16 N3 C15 116.6(7) . .
C16 N3 Yb1 128.2(6) . .
C15 N3 Yb1 115.0(5) . .
O6 N4 O5 122.4(10) . .
O6 N4 O7 121.6(9) . .
O5 N4 O7 116.0(9) . .
C3 O1 C1 117.6(6) . .
C3 O1 Rb1 101.9(4) . .
C1 O1 Rb1 128.2(5) . .
C2 O2 Yb1 139.0(4) . .
C2 O2 Rb1 108.6(4) . .
Yb1 O2 Rb1 106.1(2) . .
C22 O3 Yb1 137.5(4) . .
C22 O3 Rb1 119.9(4) . .
Yb1 O3 Rb1 98.42(18) . .
C21 O4 C23 117.7(6) . .
C21 O4 Rb1 133.7(4) . .
C23 O4 Rb1 108.2(4) . .
O9 N5 O10 120.6(10) . .
O9 N5 O8 120.9(10) . .
O10 N5 O8 118.5(10) . .
O9' N5' O8' 120.2(10) . .
O9' N5' O10' 119.9(10) . .
O8' N5' O10' 119.5(10) . .
N5 O9 Yb1 99.7(13) . .
N5' O9' Yb1 116.7(9) . .
N5 O10 Yb1 90.9(10) . .
N5' O10' Yb1 78.7(9) . .
N4 O5 Yb1 92.6(6) . .
N4 O5 Rb1 144.3(5) . .
Yb1 O5 Rb1 88.48(19) . .
N4 O7 Yb1 100.1(6) . .

loop_
_geom_bond_atom_site_label_1
_geom_bond_atom_site_label_2
_geom_bond_distance
_geom_bond_site_symmetry_2
Yb1 O3 2.149(5) .
Yb1 O2 2.162(5) .
Yb1 O9' 2.317(12) .
Yb1 O7 2.379(7) .
Yb1 N1 2.425(7) .
Yb1 N3 2.432(7) .
Yb1 N2 2.474(6) .
Yb1 O5 2.551(6) .
Yb1 O9 2.56(3) .
Yb1 O10 2.739(13) .
Yb1 O10' 3.07(3) .
Rb1 O4 2.845(5) .
Rb1 O4 2.845(5) 2_656
Rb1 O2 2.927(5) .
Rb1 O2 2.927(5) 2_656
Rb1 O1 3.171(7) .
Rb1 O1 3.171(7) 2_656
Rb1 O3 3.181(5) .
Rb1 O3 3.181(5) 2_656
Rb1 O5 3.267(7) 2_656
Rb1 O5 3.267(7) .
Rb1 C23 3.563(9) 2_656
Rb1 C2 3.565(8) 2_656
C1 O1 1.410(9) .
C2 O2 1.306(8) .
C2 C7 1.390(10) .
C2 C3 1.427(9) .
C3 C4 1.372(10) .
C3 O1 1.386(9) .
C4 C5 1.376(11) .
C5 C6 1.359(11) .
C6 C7 1.406(10) .
C7 C8 1.461(10) .
C8 N1 1.276(9) .
C9 N1 1.472(9) .
C9 C10 1.495(12) .
C10 N2 1.342(10) .
C10 C11 1.387(11) .
C11 C12 1.392(14) .
C12 C13 1.356(13) .
C13 C14 1.389(12) .
C14 N2 1.319(10) .
C14 C15 1.489(12) .
C15 N3 1.489(10) .
C16 N3 1.274(9) .
C16 C17 1.441(11) .
C17 C22 1.412(10) .
C17 C18 1.424(11) .
C18 C19 1.335(11) .
C19 C20 1.396(10) .
C20 C21 1.355(10) .
C21 O4 1.378(8) .
C21 C22 1.424(10) .
C22 O3 1.308(8) .
C23 O4 1.434(8) .
N4 O6 1.213(9) .
N4 O5 1.247(9) .
N4 O7 1.276(10) .
N5 O9 1.245(9) .
N5 O10 1.252(9) .
N5 O8 1.255(9) .
N5' O9' 1.245(8) .
N5' O8' 1.249(9) .
N5' O10' 1.254(9) .
